data_8101905
loop_
_publ_author_name
'Wiehl, L.'
'Schreuer, J.'
'Hauss\"uhl, E.'

_publ_section_title
;
Crystal structure of poly-[(3-hydroyxpyridine)oxalato-copper(II)] 
monohydrate, Cu(NC~5~H~4~OH)(COO)~2~ &#x00B7; H~2~O
;
_journal_issue 1
_journal_name_full 'Zeitschrift f\"ur Kristallographie - New Crystal Structures'
_journal_page_first 35
_journal_page_last 36
_journal_volume 221
_journal_year 2006
_chemical_formula_structural 'Cu(NC5H4OH)(COO)2 &#x00B7; H2O'
_chemical_formula_sum 'C7 H7 Cu N O6'
_chemical_formula_weight 264.68
_chemical_name_common
; 
(3-hydroyxpyridine)copper(II) oxalate monohydrate  
;
_chemical_name_systematic
;
poly-[(3-hydroyxpyridine)oxalatocopper(II)] monohydrate 
;
_space_group_IT_number 14
_symmetry_cell_setting monoclinic
_symmetry_space_group_name_Hall '-P 2ybc'
_symmetry_space_group_name_H-M 'P 1 21/c 1'
_atom_sites_solution_hydrogens geom
_atom_sites_solution_primary direct
_atom_sites_solution_secondary difmap
_audit_creation_method SHELXL-97
_cell_angle_alpha 90.00
_cell_angle_beta 98.490(5)
_cell_angle_gamma 90.00
_cell_formula_units_Z 4
_cell_length_a 12.9147(8)
_cell_length_b 9.1615(6)
_cell_length_c 8.2474(5)
_cell_measurement_reflns_used 14740
_cell_measurement_temperature 293(2)
_cell_measurement_theta_max 27.99
_cell_measurement_theta_min 3.86
_cell_volume 965.12(11)
_computing_cell_refinement 'CrysAlis RED 1.171.27p11 beta'
_computing_data_collection 'CrysAlis CCD 1.171.26 beta'
_computing_data_reduction 'CrysAlis RED 1.171.27p11 beta'
_computing_molecular_graphics 'ORTEP-III (Burnett & Johnson, 1996)'
_computing_structure_refinement 'SHELXL-97 (Sheldrick, 1997)'
_computing_structure_solution 'SHELXS-97 (Sheldrick, 1990)'
_diffrn_ambient_temperature 293(2)
_diffrn_measured_fraction_theta_full 0.940
_diffrn_measured_fraction_theta_max 0.940
_diffrn_measurement_device_type 'Oxford Diffraction Xcalibur3 & Sapphire2 CCD'
_diffrn_measurement_method phi/omega
_diffrn_radiation_monochromator graphite
_diffrn_radiation_source 'fine-focus sealed tube'
_diffrn_radiation_type MoK\a
_diffrn_radiation_wavelength 0.71073
_diffrn_reflns_av_R_equivalents 0.0317
_diffrn_reflns_av_sigmaI/netI 0.0201
_diffrn_reflns_limit_h_max 17
_diffrn_reflns_limit_h_min -17
_diffrn_reflns_limit_k_max 12
_diffrn_reflns_limit_k_min -12
_diffrn_reflns_limit_l_max 10
_diffrn_reflns_limit_l_min -10
_diffrn_reflns_number 14740
_diffrn_reflns_theta_full 27.99
_diffrn_reflns_theta_max 27.99
_diffrn_reflns_theta_min 3.86
_exptl_absorpt_coefficient_mu 2.271
_exptl_absorpt_correction_T_max 1.1448
_exptl_absorpt_correction_T_min 0.6874
_exptl_absorpt_correction_type empirical
_exptl_crystal_colour 'light green'
_exptl_crystal_density_diffrn 1.822
_exptl_crystal_density_method 'not measured'
_exptl_crystal_description plate
_exptl_crystal_F_000 532
_exptl_crystal_size_max 0.38
_exptl_crystal_size_mid 0.16
_exptl_crystal_size_min 0.03
_refine_diff_density_max 0.768
_refine_diff_density_min -0.325
_refine_diff_density_rms 0.075
_refine_ls_extinction_method none
_refine_ls_goodness_of_fit_ref 1.070
_refine_ls_hydrogen_treatment mixed
_refine_ls_matrix_type full
_refine_ls_number_parameters 162
_refine_ls_number_reflns 2321
_refine_ls_number_restraints 3
_refine_ls_restrained_S_all 1.071
_refine_ls_R_factor_all 0.0417
_refine_ls_R_factor_gt 0.0312
_refine_ls_shift/su_max 0.002
_refine_ls_shift/su_mean 0.000
_refine_ls_structure_factor_coef Fsqd
_refine_ls_weighting_details 'w=1/[\s^2^(Fo^2^)+(0.0503P)^2^+0.1063P] where P=(Fo^2^+2Fc^2^)/3'
_refine_ls_weighting_scheme calc
_refine_ls_wR_factor_gt 0.0749
_refine_ls_wR_factor_ref 0.0789
_reflns_number_gt 1948
_reflns_number_total 2321
_reflns_threshold_expression >2sigma(I)
_cod_data_source_file 1267-1698.cff
_cod_data_source_block pyOHCuox
_cod_depositor_comments
;
The following automatic conversions were performed:

'_refine_ls_weighting_scheme' value 'calc
w=1/[\s^2^(Fo^2^)+(0.0503P)^2^+0.1063P] where P=(Fo^2^+2Fc^2^)/3' was
changed to 'calc'. New tag '_refine_ls_weighting_details' was
created. The value of the new tag was set to
'w=1/[\s^2^(Fo^2^)+(0.0503P)^2^+0.1063P] where P=(Fo^2^+2Fc^2^)/3'.

Automatic conversion script
Id: cif_fix_values 3143 2015-03-26 13:38:13Z robertas 
;
_cod_original_cell_volume 965.12(10)
_cod_original_sg_symbol_H-M P12(1)/c1
_cod_database_code 8101905

loop_
_symmetry_equiv_pos_as_xyz
'x, y, z'
'-x, y+1/2, -z+1/2'
'-x, -y, -z'
'x, -y-1/2, z-1/2'

loop_
_atom_site_label
_atom_site_type_symbol
_atom_site_fract_x
_atom_site_fract_y
_atom_site_fract_z
_atom_site_U_iso_or_equiv
_atom_site_adp_type
_atom_site_occupancy
_atom_site_symmetry_multiplicity
_atom_site_Wyckoff_symbol
_atom_site_calc_flag
_atom_site_refinement_flags
_atom_site_disorder_assembly
_atom_site_disorder_group
Cu Cu 0.415527(18) 0.23749(3) 0.09684(3) 0.02346(10) Uani 1 4 e d . . .
O1A O 0.36861(11) 0.04320(16) 0.00073(18) 0.0270(3) Uani 1 4 e d . . .
O2A O 0.55863(11) 0.16214(16) 0.07513(17) 0.0267(3) Uani 1 4 e d . . .
CA C 0.55469(15) 0.0340(2) 0.0220(2) 0.0229(4) Uani 1 4 e d . . .
O1B O 0.48293(11) 0.41989(15) 0.18799(16) 0.0259(3) Uani 1 4 e d . . .
O2B O 0.56640(12) 0.62439(17) 0.13727(16) 0.0281(3) Uani 1 4 e d . . .
CB C 0.51471(15) 0.5138(2) 0.0937(2) 0.0213(4) Uani 1 4 e d . . .
O3 O 0.1129(2) 0.6158(3) 0.1620(5) 0.0957(12) Uani 1 4 e d . . .
N1 N 0.27114(14) 0.2943(2) 0.1282(2) 0.0298(4) Uani 1 4 e d . . .
C2 C 0.24074(19) 0.4327(3) 0.1276(3) 0.0385(6) Uani 1 4 e d . . .
C3 C 0.1429(2) 0.4746(3) 0.1594(4) 0.0533(7) Uani 1 4 e d . . .
C4 C 0.0734(2) 0.3679(4) 0.1898(5) 0.0668(10) Uani 1 4 e d . . .
C5 C 0.1059(3) 0.2254(4) 0.1929(6) 0.0721(11) Uani 1 4 e d . . .
C6 C 0.2042(2) 0.1914(3) 0.1610(4) 0.0518(7) Uani 1 4 e d . . .
H2 H 0.287(2) 0.504(3) 0.105(3) 0.041(7) Uiso 1 4 e d . . .
H3 H 0.160(4) 0.671(7) 0.157(7) 0.14(2) Uiso 1 4 e d . . .
H4 H 0.007(3) 0.394(4) 0.199(4) 0.072(10) Uiso 1 4 e d . . .
H5 H 0.062(3) 0.146(4) 0.212(4) 0.075(11) Uiso 1 4 e d . . .
H6 H 0.227(2) 0.099(3) 0.163(4) 0.049(8) Uiso 1 4 e d . . .
OW O 0.72368(18) 0.2952(3) 0.3022(4) 0.0706(7) Uani 1 4 e d D . .
HW1 H 0.702(3) 0.350(5) 0.386(5) 0.106 Uiso 1 4 e d D . .
HW2 H 0.682(4) 0.267(4) 0.224(5) 0.106 Uiso 1 4 e d D . .

loop_
_atom_site_aniso_label
_atom_site_aniso_U_11
_atom_site_aniso_U_22
_atom_site_aniso_U_33
_atom_site_aniso_U_23
_atom_site_aniso_U_13
_atom_site_aniso_U_12
Cu 0.02813(15) 0.01833(15) 0.02515(14) -0.00191(10) 0.00806(9) -0.00002(10)
O1A 0.0287(7) 0.0246(8) 0.0286(7) -0.0042(6) 0.0074(6) 0.0008(6)
O2A 0.0329(7) 0.0189(8) 0.0291(7) -0.0031(6) 0.0071(6) -0.0022(6)
CA 0.0292(10) 0.0219(11) 0.0184(8) 0.0013(7) 0.0059(7) -0.0007(8)
O1B 0.0396(8) 0.0204(7) 0.0192(6) 0.0005(6) 0.0092(6) -0.0036(6)
O2B 0.0421(8) 0.0213(8) 0.0215(7) -0.0003(6) 0.0068(6) -0.0074(6)
CB 0.0292(10) 0.0178(10) 0.0176(9) -0.0020(7) 0.0059(7) 0.0025(8)
O3 0.0432(12) 0.0398(14) 0.210(4) -0.0104(17) 0.0389(16) 0.0110(11)
N1 0.0302(9) 0.0271(10) 0.0336(9) 0.0006(8) 0.0094(7) 0.0014(8)
C2 0.0326(11) 0.0271(13) 0.0573(15) 0.0006(11) 0.0116(11) 0.0016(10)
C3 0.0360(13) 0.0385(16) 0.088(2) -0.0077(15) 0.0163(13) 0.0059(11)
C4 0.0374(15) 0.052(2) 0.117(3) -0.0125(19) 0.0312(17) 0.0029(13)
C5 0.0474(16) 0.046(2) 0.133(4) -0.001(2) 0.0457(19) -0.0066(14)
C6 0.0468(15) 0.0302(14) 0.085(2) 0.0022(15) 0.0316(14) 0.0008(12)
OW 0.0492(13) 0.0602(15) 0.100(2) -0.0265(14) 0.0036(12) 0.0050(11)

loop_
_atom_type_symbol
_atom_type_description
_atom_type_scat_dispersion_real
_atom_type_scat_dispersion_imag
_atom_type_scat_source
C C 0.0033 0.0016 'International Tables Vol C Tables 4.2.6.8 and 6.1.1.4'
H H 0.0000 0.0000 'International Tables Vol C Tables 4.2.6.8 and 6.1.1.4'
N N 0.0061 0.0033 'International Tables Vol C Tables 4.2.6.8 and 6.1.1.4'
O O 0.0106 0.0060 'International Tables Vol C Tables 4.2.6.8 and 6.1.1.4'
Cu Cu 0.3201 1.2651 'International Tables Vol C Tables 4.2.6.8 and 6.1.1.4'

loop_
_geom_angle_atom_site_label_1
_geom_angle_atom_site_label_2
_geom_angle_atom_site_label_3
_geom_angle
_geom_angle_site_symmetry_1
_geom_angle_site_symmetry_3
_geom_angle_publ_flag
O1B Cu N1 95.62(7) . . ?
O1B Cu O1A 171.56(6) . . ?
N1 Cu O1A 92.82(7) . . ?
O1B Cu O2A 88.00(6) . . ?
N1 Cu O2A 174.58(7) . . ?
O1A Cu O2A 83.56(6) . . ?
O1B Cu O2B 76.47(5) . 3_665 ?
N1 Cu O2B 100.07(7) . 3_665 ?
O1A Cu O2B 102.37(6) . 3_665 ?
O2A Cu O2B 84.68(6) . 3_665 ?
O1B Cu O2B 92.26(5) . 2_645 ?
N1 Cu O2B 87.75(7) . 2_645 ?
O1A Cu O2B 87.76(6) . 2_645 ?
O2A Cu O2B 88.08(5) . 2_645 ?
O2B Cu O2B 166.77(6) 3_665 2_645 ?
CA O1A Cu 111.13(13) 3_655 . ?
CA O2A Cu 111.33(13) . . ?
O2A CA O1A 126.11(18) . 3_655 ?
O2A CA CA 116.8(2) . 3_655 ?
O1A CA CA 117.1(2) 3_655 3_655 ?
CB O1B Cu 120.23(12) . . ?
CB O2B Cu 108.49(11) . 3_665 ?
CB O2B Cu 126.39(12) . 2_655 ?
Cu O2B Cu 120.62(6) 3_665 2_655 ?
O2B CB O1B 125.94(17) . . ?
O2B CB CB 117.6(2) . 3_665 ?
O1B CB CB 116.4(2) . 3_665 ?
C3 O3 H3 112(4) . . ?
C2 N1 C6 118.4(2) . . ?
C2 N1 Cu 122.13(16) . . ?
C6 N1 Cu 119.32(18) . . ?
N1 C2 C3 122.9(2) . . ?
N1 C2 H2 118.8(17) . . ?
C3 C2 H2 118.3(17) . . ?
O3 C3 C4 118.8(3) . . ?
O3 C3 C2 122.8(3) . . ?
C4 C3 C2 118.4(3) . . ?
C5 C4 C3 118.4(3) . . ?
C5 C4 H4 123(2) . . ?
C3 C4 H4 119(2) . . ?
C6 C5 C4 120.1(3) . . ?
C6 C5 H5 117(2) . . ?
C4 C5 H5 123(2) . . ?
N1 C6 C5 121.7(3) . . ?
N1 C6 H6 116.5(19) . . ?
C5 C6 H6 122(2) . . ?
HW1 OW HW2 122(4) . . ?

loop_
_geom_bond_atom_site_label_1
_geom_bond_atom_site_label_2
_geom_bond_distance
_geom_bond_site_symmetry_2
_geom_bond_publ_flag
Cu O1B 1.9804(14) . ?
Cu N1 1.9892(18) . ?
Cu O1A 2.0055(15) . ?
Cu O2A 2.0055(15) . ?
Cu O2B 2.3488(14) 3_665 ?
Cu O2B 2.4053(14) 2_645 ?
O1A CA 1.253(2) 3_655 ?
O2A CA 1.252(2) . ?
CA O1A 1.253(2) 3_655 ?
CA CA 1.537(4) 3_655 ?
O1B CB 1.268(2) . ?
O2B CB 1.237(2) . ?
O2B Cu 2.3487(14) 3_665 ?
O2B Cu 2.4054(14) 2_655 ?
CB CB 1.556(4) 3_665 ?
O3 C3 1.351(4) . ?
O3 H3 0.80(6) . ?
N1 C2 1.327(3) . ?
N1 C6 1.333(4) . ?
C2 C3 1.383(3) . ?
C2 H2 0.92(3) . ?
C3 C4 1.375(5) . ?
C4 C5 1.371(5) . ?
C4 H4 0.91(4) . ?
C5 C6 1.371(4) . ?
C5 H5 0.95(4) . ?
C6 H6 0.90(3) . ?
OW HW1 0.93(3) . ?
OW HW2 0.82(3) . ?
